data_2229676
loop_
_publ_author_name
'Butcher, Ray J.'
'Akkurt, Mehmet'
'Samshuddin, S.'
'Narayana, B.'
'Yathirajan, H. S.'

_publ_section_title
;
 3,5-Bis(4-methylphenyl)-1-phenyl-4,5-dihydro-1<i>H</i>-pyrazole
;
_journal_coeditor_code HB5825
_journal_issue 4
_journal_name_full 'Acta Crystallographica Section E'
_journal_page_first o1019
_journal_paper_doi 10.1107/S1600536811011494
_journal_volume 67
_journal_year 2011
_chemical_formula_iupac 'C23 H22 N2'
_chemical_formula_moiety 'C23 H22 N2'
_chemical_formula_sum 'C23 H22 N2'
_chemical_formula_weight 326.43
_chemical_name_systematic
;
3,5-Bis(4-methylphenyl)-1-phenyl-4,5-dihydro-1<i>H</i>-pyrazole
;
_space_group_IT_number 14
_symmetry_cell_setting monoclinic
_symmetry_space_group_name_Hall '-P 2yn'
_symmetry_space_group_name_H-M 'P 1 21/n 1'
_atom_sites_solution_hydrogens geom
_atom_sites_solution_primary direct
_atom_sites_solution_secondary difmap
_cell_angle_alpha 90
_cell_angle_beta 94.983(4)
_cell_angle_gamma 90
_cell_formula_units_Z 4
_cell_length_a 5.8113(3)
_cell_length_b 10.6959(5)
_cell_length_c 28.4455(13)
_cell_measurement_reflns_used 6406
_cell_measurement_temperature 123(2)
_cell_measurement_theta_max 75.48
_cell_measurement_theta_min 4.41
_cell_volume 1761.41(15)
_computing_cell_refinement '<i>CrysAlis PRO</i> (Oxford Diffraction, 2007)'
_computing_data_collection '<i>CrysAlis PRO</i> (Oxford Diffraction, 2007)'
_computing_data_reduction '<i>CrysAlis RED</i> (Oxford Diffraction, 2007)'
_computing_molecular_graphics '<i>ORTEP-3</i> (Farrugia, 1997)'
_computing_publication_material '<i>WinGx</i> (Farrugia, 1999) and <i>PLATON</i> (Spek, 2009)'
_computing_structure_refinement '<i>SHELXL97</i> (Sheldrick, 2008)'
_computing_structure_solution '<i>SHELXS97</i> (Sheldrick, 2008)'
_diffrn_ambient_temperature 123(2)
_diffrn_detector_area_resol_mean 10.5081
_diffrn_measured_fraction_theta_full 1.000
_diffrn_measured_fraction_theta_max 0.986
_diffrn_measurement_device_type 'Oxford Diffraction Xcalibur Ruby Gemini CCD'
_diffrn_measurement_method '\w scans'
_diffrn_radiation_monochromator graphite
_diffrn_radiation_source 'Enhance (Cu) X-ray Source'
_diffrn_radiation_type CuK\a
_diffrn_radiation_wavelength 1.54178
_diffrn_reflns_av_R_equivalents 0.0328
_diffrn_reflns_av_sigmaI/netI 0.0272
_diffrn_reflns_limit_h_max 6
_diffrn_reflns_limit_h_min -7
_diffrn_reflns_limit_k_max 13
_diffrn_reflns_limit_k_min -13
_diffrn_reflns_limit_l_max 35
_diffrn_reflns_limit_l_min -34
_diffrn_reflns_number 12872
_diffrn_reflns_reduction_process
;
;
_diffrn_reflns_theta_full 67.50
_diffrn_reflns_theta_max 75.65
_diffrn_reflns_theta_min 4.42
_exptl_absorpt_coefficient_mu 0.551
_exptl_absorpt_correction_T_max 1.000
_exptl_absorpt_correction_T_min 0.736
_exptl_absorpt_correction_type multi-scan
_exptl_absorpt_process_details '(<i>CrysAlis PRO</i>;Oxford Diffraction, 2007)'
_exptl_crystal_colour yellow
_exptl_crystal_density_diffrn 1.231
_exptl_crystal_density_method 'Not Measured'
_exptl_crystal_description needle
_exptl_crystal_F_000 696
_exptl_crystal_size_max 0.53
_exptl_crystal_size_mid 0.11
_exptl_crystal_size_min 0.07
_refine_diff_density_max 0.307
_refine_diff_density_min -0.206
_refine_ls_extinction_method none
_refine_ls_goodness_of_fit_ref 1.031
_refine_ls_hydrogen_treatment constr
_refine_ls_matrix_type full
_refine_ls_number_parameters 228
_refine_ls_number_reflns 3615
_refine_ls_number_restraints 0
_refine_ls_restrained_S_all 1.031
_refine_ls_R_factor_all 0.0503
_refine_ls_R_factor_gt 0.0430
_refine_ls_shift/su_max 0.001
_refine_ls_shift/su_mean 0.000
_refine_ls_structure_factor_coef Fsqd
_refine_ls_weighting_details 'calc w=1/[\s^2^(Fo^2^)+(0.0644P)^2^+0.4363P] where P=(Fo^2^+2Fc^2^)/3'
_refine_ls_weighting_scheme calc
_refine_ls_wR_factor_gt 0.1134
_refine_ls_wR_factor_ref 0.1192
_reflns_number_gt 3096
_reflns_number_total 3615
_reflns_threshold_expression I>2\s(I)
_cod_data_source_file hb5825.cif
_cod_data_source_block I
_cod_original_sg_symbol_H-M 'P 21/n'
_cod_database_code 2229676
_cod_database_fobs_code 2229676

loop_
_symmetry_equiv_pos_site_id
_symmetry_equiv_pos_as_xyz
1 x,y,z
2 1/2-x,1/2+y,1/2-z
3 -x,-y,-z
4 1/2+x,1/2-y,1/2+z

loop_
_atom_site_aniso_label
_atom_site_aniso_U_11
_atom_site_aniso_U_22
_atom_site_aniso_U_33
_atom_site_aniso_U_12
_atom_site_aniso_U_13
_atom_site_aniso_U_23
N1 0.0281(6) 0.0256(5) 0.0276(6) 0.0039(4) -0.0019(4) 0.0005(4)
N2 0.0263(5) 0.0264(5) 0.0234(5) 0.0016(4) -0.0005(4) 0.0017(4)
C1 0.0293(6) 0.0236(6) 0.0213(6) 0.0016(5) 0.0049(5) 0.0019(4)
C2 0.0328(7) 0.0254(6) 0.0229(6) 0.0042(5) 0.0047(5) 0.0007(5)
C3 0.0249(6) 0.0254(6) 0.0270(6) 0.0035(5) 0.0043(5) 0.0009(5)
C4 0.0276(6) 0.0256(6) 0.0228(6) -0.0036(5) 0.0028(5) 0.0033(5)
C5 0.0301(7) 0.0363(7) 0.0325(7) 0.0025(5) 0.0007(5) 0.0029(6)
C6 0.0296(7) 0.0454(8) 0.0301(7) -0.0057(6) -0.0047(6) 0.0062(6)
C7 0.0461(9) 0.0390(8) 0.0277(7) -0.0096(6) -0.0038(6) -0.0025(6)
C8 0.0430(8) 0.0361(7) 0.0326(7) 0.0022(6) 0.0003(6) -0.0061(6)
C9 0.0286(7) 0.0318(7) 0.0282(7) 0.0003(5) -0.0002(5) -0.0008(5)
C10 0.0283(6) 0.0243(6) 0.0206(6) -0.0009(5) 0.0036(5) 0.0032(5)
C11 0.0341(7) 0.0242(6) 0.0247(6) 0.0025(5) 0.0040(5) 0.0012(5)
C12 0.0366(7) 0.0266(6) 0.0213(6) -0.0036(5) 0.0028(5) -0.0014(5)
C13 0.0292(7) 0.0286(6) 0.0237(6) -0.0043(5) 0.0019(5) 0.0050(5)
C14 0.0299(7) 0.0250(6) 0.0316(7) 0.0025(5) 0.0013(5) 0.0023(5)
C15 0.0315(7) 0.0229(6) 0.0252(6) -0.0009(5) 0.0020(5) -0.0011(5)
C16 0.0350(7) 0.0342(7) 0.0320(7) -0.0050(6) -0.0044(6) 0.0026(6)
C17 0.0247(6) 0.0267(6) 0.0224(6) 0.0011(5) 0.0000(5) -0.0009(5)
C18 0.0271(7) 0.0344(7) 0.0292(7) 0.0067(5) 0.0027(5) 0.0020(5)
C19 0.0290(7) 0.0390(7) 0.0277(7) -0.0002(5) 0.0060(5) -0.0015(5)
C20 0.0377(7) 0.0288(6) 0.0210(6) -0.0067(5) -0.0018(5) -0.0020(5)
C21 0.0393(8) 0.0260(6) 0.0282(7) 0.0052(5) -0.0017(6) 0.0008(5)
C22 0.0292(7) 0.0291(6) 0.0272(6) 0.0051(5) 0.0031(5) -0.0018(5)
C23 0.0546(9) 0.0354(7) 0.0264(7) -0.0087(6) 0.0034(6) 0.0017(6)

loop_
_atom_site_type_symbol
_atom_site_label
_atom_site_fract_x
_atom_site_fract_y
_atom_site_fract_z
_atom_site_U_iso_or_equiv
_atom_site_thermal_displace_type
_atom_site_calc_flag
_atom_site_refinement_flags
_atom_site_occupancy
_atom_site_disorder_assembly
_atom_site_disorder_group
N N1 0.03560(19) 0.23302(10) 0.66268(4) 0.0274(3) Uani d . 1.000 . .
N N2 0.24215(19) 0.20597(10) 0.68799(4) 0.0255(3) Uani d . 1.000 . .
C C1 0.2985(2) 0.29796(11) 0.71599(4) 0.0246(3) Uani d . 1.000 . .
C C2 0.1238(2) 0.40318(12) 0.71220(4) 0.0269(4) Uani d . 1.000 . .
C C3 -0.0306(2) 0.36569(12) 0.66740(5) 0.0257(3) Uani d . 1.000 . .
C C4 -0.0433(2) 0.15597(12) 0.62528(4) 0.0253(3) Uani d . 1.000 . .
C C5 -0.2649(2) 0.17337(14) 0.60319(5) 0.0331(4) Uani d . 1.000 . .
C C6 -0.3486(3) 0.09418(15) 0.56701(5) 0.0355(4) Uani d . 1.000 . .
C C7 -0.2145(3) -0.00281(14) 0.55219(5) 0.0380(5) Uani d . 1.000 . .
C C8 0.0064(3) -0.01954(15) 0.57400(5) 0.0374(4) Uani d . 1.000 . .
C C9 0.0931(2) 0.05842(13) 0.61021(5) 0.0297(4) Uani d . 1.000 . .
C C10 0.5036(2) 0.29188(12) 0.74964(4) 0.0243(3) Uani d . 1.000 . .
C C11 0.5501(2) 0.38492(12) 0.78377(5) 0.0276(4) Uani d . 1.000 . .
C C12 0.7391(2) 0.37447(12) 0.81698(5) 0.0282(4) Uani d . 1.000 . .
C C13 0.8878(2) 0.27223(12) 0.81727(5) 0.0272(4) Uani d . 1.000 . .
C C14 0.8428(2) 0.18087(12) 0.78254(5) 0.0289(4) Uani d . 1.000 . .
C C15 0.6556(2) 0.18988(12) 0.74930(5) 0.0266(4) Uani d . 1.000 . .
C C16 1.0901(3) 0.26048(14) 0.85368(5) 0.0342(4) Uani d . 1.000 . .
C C17 0.0167(2) 0.44225(12) 0.62430(4) 0.0247(3) Uani d . 1.000 . .
C C18 0.2099(2) 0.41944(13) 0.59980(5) 0.0302(4) Uani d . 1.000 . .
C C19 0.2591(2) 0.49430(14) 0.56221(5) 0.0317(4) Uani d . 1.000 . .
C C20 0.1173(3) 0.59488(12) 0.54784(5) 0.0294(4) Uani d . 1.000 . .
C C21 -0.0768(3) 0.61616(12) 0.57187(5) 0.0314(4) Uani d . 1.000 . .
C C22 -0.1273(2) 0.54094(12) 0.60961(5) 0.0285(4) Uani d . 1.000 . .
C C23 0.1766(3) 0.67715(14) 0.50757(5) 0.0388(4) Uani d . 1.000 . .
H H2A 0.19920 0.48500 0.70820 0.0320 Uiso c R 1.000 . .
H H2B 0.03430 0.40650 0.74020 0.0320 Uiso c R 1.000 . .
H H3A -0.19730 0.37210 0.67330 0.0310 Uiso c R 1.000 . .
H H5A -0.35870 0.23960 0.61290 0.0400 Uiso c R 1.000 . .
H H6A -0.49980 0.10670 0.55220 0.0430 Uiso c R 1.000 . .
H H7A -0.27280 -0.05700 0.52750 0.0460 Uiso c R 1.000 . .
H H8A 0.09980 -0.08560 0.56390 0.0450 Uiso c R 1.000 . .
H H9A 0.24470 0.04570 0.62480 0.0360 Uiso c R 1.000 . .
H H11A 0.45170 0.45570 0.78420 0.0330 Uiso c R 1.000 . .
H H12A 0.76760 0.43840 0.83990 0.0340 Uiso c R 1.000 . .
H H14A 0.94320 0.11100 0.78180 0.0350 Uiso c R 1.000 . .
H H15A 0.62960 0.12660 0.72600 0.0320 Uiso c R 1.000 . .
H H16A 1.04610 0.29080 0.88410 0.0510 Uiso c R 1.000 . .
H H16B 1.21930 0.31040 0.84400 0.0510 Uiso c R 1.000 . .
H H16C 1.13670 0.17260 0.85660 0.0510 Uiso c R 1.000 . .
H H18A 0.30930 0.35160 0.60900 0.0360 Uiso c R 1.000 . .
H H19A 0.39150 0.47680 0.54600 0.0380 Uiso c R 1.000 . .
H H21A -0.17720 0.68340 0.56240 0.0380 Uiso c R 1.000 . .
H H22A -0.26150 0.55730 0.62540 0.0340 Uiso c R 1.000 . .
H H23A 0.05160 0.73740 0.50010 0.0580 Uiso c R 1.000 . .
H H23B 0.19620 0.62540 0.47980 0.0580 Uiso c R 1.000 . .
H H23C 0.32050 0.72220 0.51660 0.0580 Uiso c R 1.000 . .

loop_
_atom_type_symbol
_atom_type_description
_atom_type_scat_dispersion_real
_atom_type_scat_dispersion_imag
_atom_type_scat_source
C C 0.0181 0.0091 ' International Tables Vol C Tables 4.2.6.8 and 6.1.1.4'
H H 0.0000 0.0000 ' International Tables Vol C Tables 4.2.6.8 and 6.1.1.4'
N N 0.0311 0.0180 ' International Tables Vol C Tables 4.2.6.8 and 6.1.1.4'

loop_
_geom_angle_atom_site_label_1
_geom_angle_atom_site_label_2
_geom_angle_atom_site_label_3
_geom_angle_site_symmetry_1
_geom_angle_site_symmetry_2
_geom_angle_site_symmetry_3
_geom_angle
_geom_angle_publ_flag
N2 N1 C3 . . . 112.10(10) no
N2 N1 C4 . . . 119.35(10) no
C3 N1 C4 . . . 124.50(11) no
N1 N2 C1 . . . 109.02(10) no
N2 C1 C2 . . . 112.98(10) no
N2 C1 C10 . . . 121.23(11) no
C2 C1 C10 . . . 125.64(10) no
C1 C2 C3 . . . 101.74(10) no
N1 C3 C2 . . . 100.76(10) no
N1 C3 C17 . . . 112.15(11) no
C2 C3 C17 . . . 113.12(10) no
N1 C4 C5 . . . 119.68(12) no
N1 C4 C9 . . . 121.18(11) no
C5 C4 C9 . . . 119.11(12) no
C4 C5 C6 . . . 120.19(13) no
C5 C6 C7 . . . 120.84(15) no
C6 C7 C8 . . . 118.92(14) no
C7 C8 C9 . . . 121.14(14) no
C4 C9 C8 . . . 119.81(12) no
C1 C10 C11 . . . 121.26(11) no
C1 C10 C15 . . . 120.46(11) no
C11 C10 C15 . . . 118.25(11) no
C10 C11 C12 . . . 120.52(11) no
C11 C12 C13 . . . 121.35(12) no
C12 C13 C14 . . . 117.81(12) no
C12 C13 C16 . . . 121.15(12) no
C14 C13 C16 . . . 121.04(11) no
C13 C14 C15 . . . 121.52(12) no
C10 C15 C14 . . . 120.53(12) no
C3 C17 C18 . . . 121.29(11) no
C3 C17 C22 . . . 120.40(11) no
C18 C17 C22 . . . 118.25(12) no
C17 C18 C19 . . . 120.94(12) no
C18 C19 C20 . . . 121.05(12) no
C19 C20 C21 . . . 117.84(13) no
C19 C20 C23 . . . 120.31(14) no
C21 C20 C23 . . . 121.85(13) no
C20 C21 C22 . . . 121.30(13) no
C17 C22 C21 . . . 120.61(12) no
C1 C2 H2A . . . 111.00 no
C1 C2 H2B . . . 111.00 no
C3 C2 H2A . . . 111.00 no
C3 C2 H2B . . . 111.00 no
H2A C2 H2B . . . 109.00 no
N1 C3 H3A . . . 110.00 no
C2 C3 H3A . . . 110.00 no
C17 C3 H3A . . . 110.00 no
C4 C5 H5A . . . 120.00 no
C6 C5 H5A . . . 120.00 no
C5 C6 H6A . . . 120.00 no
C7 C6 H6A . . . 120.00 no
C6 C7 H7A . . . 121.00 no
C8 C7 H7A . . . 121.00 no
C7 C8 H8A . . . 119.00 no
C9 C8 H8A . . . 119.00 no
C4 C9 H9A . . . 120.00 no
C8 C9 H9A . . . 120.00 no
C10 C11 H11A . . . 120.00 no
C12 C11 H11A . . . 120.00 no
C11 C12 H12A . . . 119.00 no
C13 C12 H12A . . . 119.00 no
C13 C14 H14A . . . 119.00 no
C15 C14 H14A . . . 119.00 no
C10 C15 H15A . . . 120.00 no
C14 C15 H15A . . . 120.00 no
C13 C16 H16A . . . 109.00 no
C13 C16 H16B . . . 109.00 no
C13 C16 H16C . . . 109.00 no
H16A C16 H16B . . . 109.00 no
H16A C16 H16C . . . 110.00 no
H16B C16 H16C . . . 109.00 no
C17 C18 H18A . . . 120.00 no
C19 C18 H18A . . . 120.00 no
C18 C19 H19A . . . 119.00 no
C20 C19 H19A . . . 120.00 no
C20 C21 H21A . . . 119.00 no
C22 C21 H21A . . . 119.00 no
C17 C22 H22A . . . 120.00 no
C21 C22 H22A . . . 120.00 no
C20 C23 H23A . . . 110.00 no
C20 C23 H23B . . . 109.00 no
C20 C23 H23C . . . 110.00 no
H23A C23 H23B . . . 109.00 no
H23A C23 H23C . . . 109.00 no
H23B C23 H23C . . . 109.00 no

loop_
_geom_bond_atom_site_label_1
_geom_bond_atom_site_label_2
_geom_bond_site_symmetry_1
_geom_bond_site_symmetry_2
_geom_bond_distance
_geom_bond_publ_flag
N1 N2 . . 1.3758(16) no
N1 C3 . . 1.4794(17) no
N1 C4 . . 1.3916(16) no
N2 C1 . . 1.2901(16) no
C1 C2 . . 1.5132(17) no
C1 C10 . . 1.4639(16) no
C2 C3 . . 1.5464(18) no
C3 C17 . . 1.5191(18) no
C4 C5 . . 1.3955(17) no
C4 C9 . . 1.3999(18) no
C5 C6 . . 1.388(2) no
C6 C7 . . 1.385(2) no
C7 C8 . . 1.388(2) no
C8 C9 . . 1.386(2) no
C10 C11 . . 1.4001(18) no
C10 C15 . . 1.4043(18) no
C11 C12 . . 1.3896(18) no
C12 C13 . . 1.3934(18) no
C13 C14 . . 1.3980(19) no
C13 C16 . . 1.503(2) no
C14 C15 . . 1.3813(18) no
C17 C18 . . 1.3935(17) no
C17 C22 . . 1.3887(18) no
C18 C19 . . 1.385(2) no
C19 C20 . . 1.395(2) no
C20 C21 . . 1.388(2) no
C20 C23 . . 1.508(2) no
C21 C22 . . 1.393(2) no
C2 H2A . . 0.9900 no
C2 H2B . . 0.9900 no
C3 H3A . . 1.0000 no
C5 H5A . . 0.9500 no
C6 H6A . . 0.9500 no
C7 H7A . . 0.9500 no
C8 H8A . . 0.9500 no
C9 H9A . . 0.9500 no
C11 H11A . . 0.9500 no
C12 H12A . . 0.9500 no
C14 H14A . . 0.9500 no
C15 H15A . . 0.9500 no
C16 H16A . . 0.9800 no
C16 H16B . . 0.9800 no
C16 H16C . . 0.9800 no
C18 H18A . . 0.9500 no
C19 H19A . . 0.9500 no
C21 H21A . . 0.9500 no
C22 H22A . . 0.9500 no
C23 H23A . . 0.9800 no
C23 H23B . . 0.9800 no
C23 H23C . . 0.9800 no

loop_
_geom_hbond_atom_site_label_D
_geom_hbond_atom_site_label_H
_geom_hbond_atom_site_label_A
_geom_hbond_site_symmetry_A
_geom_hbond_distance_DH
_geom_hbond_distance_HA
_geom_hbond_distance_DA
_geom_hbond_angle_DHA
_geom_hbond_publ_flag
C2 H2B Cg3 1_455 0.99 2.74 3.5766(13) 142 yes
C12 H12A Cg2 2_556 0.95 2.69 3.5485(15) 150 yes
C16 H16C Cg4 2_646 0.98 2.81 3.6144(17) 140 yes
C23 H23B Cg4 3_566 0.98 2.77 3.5742(16) 140 yes

loop_
_geom_torsion_atom_site_label_1
_geom_torsion_atom_site_label_2
_geom_torsion_atom_site_label_3
_geom_torsion_atom_site_label_4
_geom_torsion_site_symmetry_1
_geom_torsion_site_symmetry_2
_geom_torsion_site_symmetry_3
_geom_torsion_site_symmetry_4
_geom_torsion
_geom_torsion_publ_flag
C3 N1 N2 C1 . . . . 12.24(14) no
C4 N1 N2 C1 . . . . 170.61(11) no
N2 N1 C3 C2 . . . . -18.27(13) no
N2 N1 C3 C17 . . . . 102.32(12) no
C4 N1 C3 C2 . . . . -175.32(11) no
C4 N1 C3 C17 . . . . -54.74(15) no
N2 N1 C4 C5 . . . . 172.10(12) no
N2 N1 C4 C9 . . . . -5.93(18) no
C3 N1 C4 C5 . . . . -32.39(18) no
C3 N1 C4 C9 . . . . 149.59(12) no
N1 N2 C1 C2 . . . . 0.12(14) no
N1 N2 C1 C10 . . . . 175.95(10) no
N2 C1 C2 C3 . . . . -11.25(13) no
C10 C1 C2 C3 . . . . 173.14(11) no
N2 C1 C10 C11 . . . . -172.36(12) no
N2 C1 C10 C15 . . . . 5.72(18) no
C2 C1 C10 C11 . . . . 2.91(18) no
C2 C1 C10 C15 . . . . -179.01(11) no
C1 C2 C3 N1 . . . . 16.33(11) no
C1 C2 C3 C17 . . . . -103.56(11) no
N1 C3 C17 C18 . . . . -36.48(16) no
N1 C3 C17 C22 . . . . 146.44(12) no
C2 C3 C17 C18 . . . . 76.66(15) no
C2 C3 C17 C22 . . . . -100.43(13) no
N1 C4 C5 C6 . . . . -177.62(13) no
C9 C4 C5 C6 . . . . 0.5(2) no
N1 C4 C9 C8 . . . . 177.64(13) no
C5 C4 C9 C8 . . . . -0.4(2) no
C4 C5 C6 C7 . . . . -0.1(2) no
C5 C6 C7 C8 . . . . -0.3(2) no
C6 C7 C8 C9 . . . . 0.3(2) no
C7 C8 C9 C4 . . . . 0.0(2) no
C1 C10 C11 C12 . . . . 176.68(12) no
C15 C10 C11 C12 . . . . -1.44(19) no
C1 C10 C15 C14 . . . . -176.72(12) no
C11 C10 C15 C14 . . . . 1.41(19) no
C10 C11 C12 C13 . . . . 0.3(2) no
C11 C12 C13 C14 . . . . 0.90(19) no
C11 C12 C13 C16 . . . . -179.14(13) no
C12 C13 C14 C15 . . . . -0.93(19) no
C16 C13 C14 C15 . . . . 179.11(13) no
C13 C14 C15 C10 . . . . -0.2(2) no
C3 C17 C18 C19 . . . . -176.21(12) no
C22 C17 C18 C19 . . . . 0.94(19) no
C3 C17 C22 C21 . . . . 176.07(12) no
C18 C17 C22 C21 . . . . -1.10(19) no
C17 C18 C19 C20 . . . . 0.2(2) no
C18 C19 C20 C21 . . . . -1.1(2) no
C18 C19 C20 C23 . . . . 178.58(13) no
C19 C20 C21 C22 . . . . 1.0(2) no
C23 C20 C21 C22 . . . . -178.74(13) no
C20 C21 C22 C17 . . . . 0.2(2) no
